data_7244242
loop_
_publ_author_name
'Yamashita, Yutaro'
'Tashiro, Shohei'
'Shionoya, Mitsuhiko'

_publ_section_title
;
 Orientational isomerisation of guest molecules in equilibrium in a
 tubular host crystal formed via halogen and hydrogen bonding
;
_journal_name_full CrystEngComm
_journal_paper_doi 10.1039/D1CE01654G
_journal_year 2022
_chemical_formula_moiety 'Br, C7 H8 Br2 N, C0.5 H Cl'
_chemical_formula_sum 'C7.5 H9 Br3 Cl N'
_chemical_formula_weight 388.34
_space_group_crystal_system orthorhombic
_space_group_IT_number 56
_space_group_name_Hall '-P 2ab 2ac'
_space_group_name_H-M_alt 'P c c n'
_atom_sites_solution_hydrogens geom
_audit_creation_date 2021-11-24
_audit_creation_method
;
Olex2 1.2
(compiled May 18 2018 14:05:52 for OlexSys, GUI svn.r5506)
;
_audit_update_record
;
2021-11-26 deposited with the CCDC.	2022-01-18 downloaded from the CCDC.
;
_cell_angle_alpha 90
_cell_angle_beta 90
_cell_angle_gamma 90
_cell_formula_units_Z 8
_cell_length_a 23.3045(2)
_cell_length_b 11.34090(10)
_cell_length_c 8.86430(10)
_cell_measurement_reflns_used 4612
_cell_measurement_temperature 148
_cell_measurement_theta_max 71.5300
_cell_measurement_theta_min 3.8120
_cell_volume 2342.78(4)
_computing_cell_refinement 'CrysAlisPro 1.171.39.46e (Rigaku OD, 2018)'
_computing_data_collection 'CrysAlisPro 1.171.39.46e (Rigaku OD, 2018)'
_computing_data_reduction 'CrysAlisPro 1.171.39.46e (Rigaku OD, 2018)'
_computing_molecular_graphics 'Olex2 (Dolomanov et al., 2009)'
_computing_publication_material 'Olex2 (Dolomanov et al., 2009)'
_computing_structure_refinement 'ShelXL (Sheldrick, 2015)'
_diffrn_ambient_temperature 148
_diffrn_detector 'CCD plate'
_diffrn_measured_fraction_theta_full 0.999
_diffrn_measured_fraction_theta_max 0.977
_diffrn_measurement_details
;
List of Runs (angles in degrees, time in seconds):

  # Type    Start    End  Width  t~exp~   \w     \q     \k     \f   Frames
#--------------------------------------------------------------------------
  1  \w    -26.00  51.00   0.50    0.50    --    0.00  38.00   0.00  154
  2  \w    -35.00   1.00   0.50    0.50    --    0.00 -38.00 120.00   72
  3  \w     67.00  92.00   0.50    0.50    --   95.70  61.00 -60.00   50
  4  \w     40.00 116.00   0.50    0.50    --   95.70 -82.00-180.00  152
  5  \w     13.00  87.00   0.50    0.50    --   95.70 -45.00-180.00  148
  6  \w     74.00 129.00   0.50    0.50    --   95.70 -77.00-120.00  110
  7  \w     41.00 158.00   0.50    0.50    --   95.70  15.00-180.00  234
;
_diffrn_measurement_device 'four-circle diffractometer'
_diffrn_measurement_device_type 'XtaLAB AFC12 (RINC): Kappa single'
_diffrn_measurement_method '\w scans'
_diffrn_orient_matrix_type 'CrysAlisPro convention (1999,Acta A55,543-557)'
_diffrn_orient_matrix_UB_11 -0.0650975000
_diffrn_orient_matrix_UB_12 0.0214596000
_diffrn_orient_matrix_UB_13 -0.0122845000
_diffrn_orient_matrix_UB_21 -0.0100324000
_diffrn_orient_matrix_UB_22 -0.1336723000
_diffrn_orient_matrix_UB_23 -0.0158383000
_diffrn_orient_matrix_UB_31 -0.0055875000
_diffrn_orient_matrix_UB_32 -0.0107923000
_diffrn_orient_matrix_UB_33 0.1726790000
_diffrn_radiation_monochromator mirror
_diffrn_radiation_probe x-ray
_diffrn_radiation_type CuK\a
_diffrn_radiation_wavelength 1.54184
_diffrn_reflns_av_R_equivalents 0.0280
_diffrn_reflns_av_unetI/netI 0.0289
_diffrn_reflns_Laue_measured_fraction_full 0.999
_diffrn_reflns_Laue_measured_fraction_max 0.977
_diffrn_reflns_limit_h_max 28
_diffrn_reflns_limit_h_min -28
_diffrn_reflns_limit_k_max 13
_diffrn_reflns_limit_k_min -12
_diffrn_reflns_limit_l_max 10
_diffrn_reflns_limit_l_min -9
_diffrn_reflns_number 6417
_diffrn_reflns_point_group_measured_fraction_full 0.999
_diffrn_reflns_point_group_measured_fraction_max 0.977
_diffrn_reflns_theta_full 67.684
_diffrn_reflns_theta_max 72.281
_diffrn_reflns_theta_min 3.793
_diffrn_source 'Rotating-anode X-ray tube (dual wavelength)'
_diffrn_source_type 'Rigaku (Cu) X-ray DW Source'
_exptl_absorpt_coefficient_mu 14.510
_exptl_absorpt_correction_T_max 1.00000
_exptl_absorpt_correction_T_min 0.36343
_exptl_absorpt_correction_type multi-scan
_exptl_absorpt_process_details
;
CrysAlisPro 1.171.39.46e (Rigaku Oxford Diffraction, 2018)
Empirical absorption correction using spherical harmonics,
 implemented in SCALE3 ABSPACK scaling algorithm.
;
_exptl_crystal_colour colourless
_exptl_crystal_colour_primary colourless
_exptl_crystal_density_diffrn 2.202
_exptl_crystal_description plate
_exptl_crystal_F_000 1464
_exptl_crystal_size_max 0.2
_exptl_crystal_size_mid 0.1
_exptl_crystal_size_min 0.03
_refine_diff_density_max 1.296
_refine_diff_density_min -0.789
_refine_diff_density_rms 0.151
_refine_ls_extinction_method none
_refine_ls_goodness_of_fit_ref 1.053
_refine_ls_hydrogen_treatment constr
_refine_ls_matrix_type full
_refine_ls_number_parameters 114
_refine_ls_number_reflns 2259
_refine_ls_number_restraints 0
_refine_ls_restrained_S_all 1.053
_refine_ls_R_factor_all 0.0367
_refine_ls_R_factor_gt 0.0346
_refine_ls_shift/su_max 0.001
_refine_ls_shift/su_mean 0.000
_refine_ls_structure_factor_coef Fsqd
_refine_ls_weighting_details 'w=1/[\s^2^(Fo^2^)+(0.0639P)^2^+4.3087P] where P=(Fo^2^+2Fc^2^)/3'
_refine_ls_weighting_scheme calc
_refine_ls_wR_factor_gt 0.0974
_refine_ls_wR_factor_ref 0.0993
_reflns_Friedel_coverage 0.000
_reflns_number_gt 2100
_reflns_number_total 2259
_reflns_threshold_expression 'I > 2\s(I)'
_cod_data_source_file d1ce01654g2.cif
_cod_data_source_block DCM_148K
_cod_original_formula_sum 'C7.50 H9 Br3 Cl N'
_cod_database_code 7244242
_shelx_shelxl_version_number 2017/1
_chemical_oxdiff_formula CHNBrCl
_shelx_space_group_comment
;
The symmetry employed for this shelxl refinement is uniquely defined
by the following loop, which should always be used as a source of
symmetry information in preference to the above space-group names.
They are only intended as comments.
;
_shelx_estimated_absorpt_t_max 0.670
_shelx_estimated_absorpt_t_min 0.159
_reflns_odcompleteness_completeness 99.92
_reflns_odcompleteness_iscentric 1
_reflns_odcompleteness_theta 66.97
_olex2_refinement_description
;
1. Fixed Uiso
 At 1.2 times of:
  All C(H) groups, All C(H,H) groups, All N(H) groups
2. Others
 Fixed Sof: H1GA(0.5) H1GB(0.5)
3.a Secondary CH2 refined with riding coordinates:
 C1(H1A,H1B), C7(H7A,H7B), C1G(H1GA,H1GB)
3.b Aromatic/amide H refined with riding coordinates:
 N1(H1), C3(H3), C6(H6), C4(H4)
;
_olex2_submission_special_instructions 'No special instructions were received'
_oxdiff_exptl_absorpt_empirical_details
;
Empirical correction (ABSPACK) includes:
- Absorption correction using spherical harmonics
- Frame scaling
;
_oxdiff_exptl_absorpt_empirical_full_max 2.149
_oxdiff_exptl_absorpt_empirical_full_min 0.683

loop_
_space_group_symop_operation_xyz
'x, y, z'
'-x+1/2, -y+1/2, z'
'-x, y+1/2, -z+1/2'
'x+1/2, -y, -z+1/2'
'-x, -y, -z'
'x-1/2, y-1/2, -z'
'x, -y-1/2, z-1/2'
'-x-1/2, y, z-1/2'

loop_
_atom_site_label
_atom_site_type_symbol
_atom_site_fract_x
_atom_site_fract_y
_atom_site_fract_z
_atom_site_U_iso_or_equiv
_atom_site_adp_type
_atom_site_occupancy
_atom_site_site_symmetry_order
_atom_site_calc_flag
_atom_site_refinement_flags_posn
_atom_site_refinement_flags_adp
_atom_site_refinement_flags_occupancy
_atom_site_disorder_assembly
_atom_site_disorder_group
Br3 Br 0.40841(2) 0.63162(3) 0.63852(4) 0.02457(15) Uani 1 1 d . . . . .
Br1 Br 0.44805(2) 0.17007(3) 0.10515(5) 0.02681(15) Uani 1 1 d . . . . .
Br2 Br 0.23853(2) 0.57547(5) 0.03970(5) 0.03840(17) Uani 1 1 d . . . . .
Cl1G Cl 0.31237(6) 0.24913(17) 0.28119(19) 0.0693(4) Uani 1 1 d . . . . .
N1 N 0.40913(14) 0.5439(3) 0.2963(4) 0.0250(7) Uani 1 1 d . . . . .
H1 H 0.412473 0.569525 0.389568 0.030 Uiso 1 1 calc R . . . .
C2 C 0.44120(16) 0.4190(3) 0.1011(4) 0.0221(8) Uani 1 1 d . . . . .
C3 C 0.44640(16) 0.4622(3) 0.2468(4) 0.0238(8) Uani 1 1 d . . . . .
H3 H 0.476063 0.434323 0.311011 0.029 Uiso 1 1 calc R . . . .
C6 C 0.39784(15) 0.4648(3) 0.0094(4) 0.0220(7) Uani 1 1 d . . . . .
H6 H 0.393773 0.436692 -0.090962 0.026 Uiso 1 1 calc R . . . .
C5 C 0.36070(16) 0.5504(3) 0.0627(4) 0.0226(7) Uani 1 1 d . . . . .
C1 C 0.48070(17) 0.3237(3) 0.0496(5) 0.0255(8) Uani 1 1 d . . . . .
H1A H 0.518763 0.333555 0.097609 0.031 Uiso 1 1 calc R . . . .
H1B H 0.485749 0.328145 -0.061110 0.031 Uiso 1 1 calc R . . . .
C4 C 0.36746(17) 0.5878(3) 0.2108(4) 0.0256(8) Uani 1 1 d . . . . .
H4 H 0.342082 0.645206 0.251297 0.031 Uiso 1 1 calc R . . . .
C7 C 0.31570(18) 0.6053(4) -0.0365(5) 0.0354(10) Uani 1 1 d . . . . .
H7A H 0.319141 0.572916 -0.139804 0.042 Uiso 1 1 calc R . . . .
H7B H 0.322235 0.691493 -0.042050 0.042 Uiso 1 1 calc R . . . .
C1G C 0.250000 0.250000 0.3895(9) 0.056(2) Uani 1 2 d S T P . .
H1GA H 0.250232 0.320516 0.455371 0.068 Uiso 0.5 1 calc R . . . .
H1GB H 0.249768 0.179484 0.455370 0.068 Uiso 0.5 1 calc R . . . .

loop_
_atom_site_aniso_label
_atom_site_aniso_U_11
_atom_site_aniso_U_22
_atom_site_aniso_U_33
_atom_site_aniso_U_23
_atom_site_aniso_U_13
_atom_site_aniso_U_12
Br3 0.0254(2) 0.0298(3) 0.0185(2) -0.00401(14) 0.00067(14) 0.00258(15)
Br1 0.0336(3) 0.0227(2) 0.0241(2) -0.00072(14) 0.00391(15) 0.00182(15)
Br2 0.0262(3) 0.0549(3) 0.0341(3) 0.0070(2) 0.00140(16) 0.00256(18)
Cl1G 0.0399(6) 0.0949(11) 0.0731(10) 0.0224(9) -0.0004(6) 0.0069(8)
N1 0.0315(16) 0.0282(16) 0.0154(15) -0.0060(13) 0.0026(12) -0.0032(13)
C2 0.0240(18) 0.0213(18) 0.0209(18) 0.0003(14) 0.0037(14) -0.0031(14)
C3 0.0265(18) 0.0267(18) 0.0181(17) 0.0008(15) -0.0020(13) -0.0017(15)
C6 0.0237(18) 0.0275(18) 0.0147(16) 0.0020(14) -0.0013(14) -0.0031(15)
C5 0.0229(17) 0.0243(18) 0.0207(17) 0.0043(15) 0.0025(14) -0.0010(15)
C1 0.0278(19) 0.0227(18) 0.026(2) 0.0004(15) 0.0005(15) 0.0018(15)
C4 0.0294(19) 0.0216(17) 0.0258(19) -0.0009(15) 0.0080(16) 0.0010(15)
C7 0.028(2) 0.042(2) 0.037(2) 0.0110(19) 0.0020(17) 0.0090(19)
C1G 0.059(5) 0.064(5) 0.046(4) 0.000 0.000 0.004(4)

loop_
_atom_type_symbol
_atom_type_description
_atom_type_scat_dispersion_real
_atom_type_scat_dispersion_imag
_atom_type_scat_source
C C 0.0181 0.0091 'International Tables Vol C Tables 4.2.6.8 and 6.1.1.4'
H H 0.0000 0.0000 'International Tables Vol C Tables 4.2.6.8 and 6.1.1.4'
Br Br -0.6763 1.2805 'International Tables Vol C Tables 4.2.6.8 and 6.1.1.4'
Cl Cl 0.3639 0.7018 'International Tables Vol C Tables 4.2.6.8 and 6.1.1.4'
N N 0.0311 0.0180 'International Tables Vol C Tables 4.2.6.8 and 6.1.1.4'

loop_
_geom_angle_atom_site_label_1
_geom_angle_atom_site_label_2
_geom_angle_atom_site_label_3
_geom_angle
_geom_angle_site_symmetry_1
_geom_angle_site_symmetry_3
_geom_angle_publ_flag
C3 N1 H1 118.5 . . ?
C4 N1 H1 118.5 . . ?
C4 N1 C3 123.0(3) . . ?
C3 C2 C6 118.3(4) . . ?
C3 C2 C1 119.2(4) . . ?
C6 C2 C1 122.5(3) . . ?
N1 C3 C2 119.4(3) . . ?
N1 C3 H3 120.3 . . ?
C2 C3 H3 120.3 . . ?
C2 C6 H6 119.5 . . ?
C5 C6 C2 121.0(3) . . ?
C5 C6 H6 119.5 . . ?
C6 C5 C4 117.8(3) . . ?
C6 C5 C7 121.8(3) . . ?
C4 C5 C7 120.4(3) . . ?
Br1 C1 H1A 109.9 . . ?
Br1 C1 H1B 109.9 . . ?
C2 C1 Br1 109.1(3) . . ?
C2 C1 H1A 109.9 . . ?
C2 C1 H1B 109.9 . . ?
H1A C1 H1B 108.3 . . ?
N1 C4 C5 120.5(3) . . ?
N1 C4 H4 119.7 . . ?
C5 C4 H4 119.7 . . ?
Br2 C7 H7A 109.3 . . ?
Br2 C7 H7B 109.3 . . ?
C5 C7 Br2 111.6(3) . . ?
C5 C7 H7A 109.3 . . ?
C5 C7 H7B 109.3 . . ?
H7A C7 H7B 108.0 . . ?
Cl1G C1G Cl1G 113.1(5) . 2 ?
Cl1G C1G H1GA 109.0 . . ?
Cl1G C1G H1GA 109.0 2 . ?
Cl1G C1G H1GB 109.0 . . ?
Cl1G C1G H1GB 109.0 2 . ?
H1GA C1G H1GB 107.8 . . ?

loop_
_geom_bond_atom_site_label_1
_geom_bond_atom_site_label_2
_geom_bond_distance
_geom_bond_site_symmetry_2
_geom_bond_publ_flag
Br1 C1 1.964(4) . ?
Br2 C7 1.951(4) . ?
Cl1G C1G 1.742(5) . ?
N1 H1 0.8800 . ?
N1 C3 1.344(5) . ?
N1 C4 1.329(5) . ?
C2 C3 1.386(5) . ?
C2 C6 1.397(5) . ?
C2 C1 1.491(5) . ?
C3 H3 0.9500 . ?
C6 H6 0.9500 . ?
C6 C5 1.384(5) . ?
C5 C4 1.388(5) . ?
C5 C7 1.504(5) . ?
C1 H1A 0.9900 . ?
C1 H1B 0.9900 . ?
C4 H4 0.9500 . ?
C7 H7A 0.9900 . ?
C7 H7B 0.9900 . ?
C1G H1GA 0.9900 . ?
C1G H1GB 0.9900 . ?

loop_
_geom_torsion_atom_site_label_1
_geom_torsion_atom_site_label_2
_geom_torsion_atom_site_label_3
_geom_torsion_atom_site_label_4
_geom_torsion
_geom_torsion_site_symmetry_1
_geom_torsion_site_symmetry_2
_geom_torsion_site_symmetry_3
_geom_torsion_site_symmetry_4
_geom_torsion_publ_flag
C2 C6 C5 C4 -1.0(5) . . . . ?
C2 C6 C5 C7 176.8(4) . . . . ?
C3 N1 C4 C5 -0.3(6) . . . . ?
C3 C2 C6 C5 -0.5(5) . . . . ?
C3 C2 C1 Br1 86.8(4) . . . . ?
C6 C2 C3 N1 1.6(5) . . . . ?
C6 C2 C1 Br1 -91.4(4) . . . . ?
C6 C5 C4 N1 1.4(6) . . . . ?
C6 C5 C7 Br2 118.6(4) . . . . ?
C1 C2 C3 N1 -176.7(3) . . . . ?
C1 C2 C6 C5 177.8(3) . . . . ?
C4 N1 C3 C2 -1.2(6) . . . . ?
C4 C5 C7 Br2 -63.6(4) . . . . ?
C7 C5 C4 N1 -176.4(4) . . . . ?
